data_7009556
loop_
_publ_author_name
'Daniela Belli Dell'Amico'
'Rocco Alessio'
'Fausto Calderazzo'
'Fabrizio Della Pina'
'Ulli Englert'
'Guido Pampaloni'
'Vincenzo Passarelli'

_publ_section_title
;
 Synproportionation reactions between copper(II) trihalogenoacetates
 Cu(CX3CO2)2, X&#x00A0;=&#x00A0;F, Cl or Br, and copper in the presence
 of carbon monoxide
;
_journal_issue 13
_journal_name_full 'J. Chem. Soc., Dalton Trans.'
_journal_page_first 2067
_journal_page_last 2075
_journal_paper_doi 10.1039/b001889i
_journal_year 2000
_chemical_compound_source 'see paper'
_chemical_formula_sum 'C16 H2 Cl20 Cu4 O16'
_chemical_formula_weight 1413.40
_chemical_name_common ' polynuclear carbonyl derivative Cu4(CCl3COO)6(CHCl2COOH)(CO)2'
_space_group_crystal_system orthorhombic
_space_group_IT_number 19
_space_group_name_Hall 'P 2ac 2ab'
_space_group_name_H-M_alt 'P 21 21 21'
_atom_sites_solution_hydrogens geom
_atom_sites_solution_primary direct
_atom_sites_solution_secondary difmap
_cell_angle_alpha 90.00
_cell_angle_beta 90.00
_cell_angle_gamma 90.00
_cell_formula_units_Z 4.00
_cell_length_a 11.695(4)
_cell_length_b 17.567(7)
_cell_length_c 22.437(6)
_cell_measurement_reflns_used 25
_cell_measurement_temperature 203
_cell_measurement_theta_max 13
_cell_measurement_theta_min 6
_cell_volume 4610(3)
_computing_cell_refinement CAD4_(Enraf-Nonius,_1977)
_computing_data_collection CAD4_(Enraf-Nonius,_1977)
_computing_data_reduction PROCESS_MolEN_(Fair,_1990)
_computing_publication_material CIF_VAX_MolEN_(Fair,_1990)
_computing_structure_refinement 'SHELXL-93 (Sheldrick, 1993)'
_computing_structure_solution 'SHELXS-86 (Sheldrick, 1990)'
_diffrn_ambient_temperature 203
_diffrn_measurement_device Enraf_Nonius_CAD4
_diffrn_measurement_method \q/2\q
_diffrn_radiation_type Mo-K\a
_diffrn_radiation_wavelength 0.71073
_diffrn_reflns_av_R_equivalents 0.044
_diffrn_reflns_limit_h_max 13
_diffrn_reflns_limit_h_min 0
_diffrn_reflns_limit_k_max 0
_diffrn_reflns_limit_k_min -20
_diffrn_reflns_limit_l_max 26
_diffrn_reflns_limit_l_min -26
_diffrn_reflns_number 8809
_diffrn_reflns_theta_max 25.0
_diffrn_reflns_theta_min 2.1
_diffrn_standards_decay_% -46.4
_diffrn_standards_interval_time 120
_diffrn_standards_number 3
_exptl_absorpt_coefficient_mu 3.038
_exptl_absorpt_correction_T_max 0.583
_exptl_absorpt_correction_T_min 0.494
_exptl_absorpt_correction_type numerical
_exptl_crystal_colour 'light blue'
_exptl_crystal_density_diffrn 2.038
_exptl_crystal_density_meas ?
_exptl_crystal_description rod
_exptl_crystal_F_000 2728
_exptl_crystal_size_max 0.38
_exptl_crystal_size_mid 0.25
_exptl_crystal_size_min 0.20
_refine_diff_density_max 2.082
_refine_diff_density_min -0.594
_refine_diff_density_rms 0.219
_refine_ls_abs_structure_details
;
inversion twin
;
_refine_ls_abs_structure_Flack 0.39(4)
_refine_ls_extinction_coef none
_refine_ls_extinction_method none
_refine_ls_goodness_of_fit_all 1.024
_refine_ls_goodness_of_fit_obs 1.116
_refine_ls_hydrogen_treatment riding
_refine_ls_matrix_type full
_refine_ls_number_parameters 506
_refine_ls_number_reflns 8071
_refine_ls_number_restraints 0
_refine_ls_restrained_S_all 1.041
_refine_ls_restrained_S_obs 1.116
_refine_ls_R_factor_all 0.1506
_refine_ls_R_factor_obs 0.0910
_refine_ls_shift/esd_max 0.002
_refine_ls_shift/esd_mean 0.000
_refine_ls_structure_factor_coef Fsqd
_refine_ls_weighting_details 'w=1/[\s^2^(Fo^2^)+(0.1633P)^2^+0.0000P] where P=(Fo^2^+2Fc^2^)/3'
_refine_ls_weighting_scheme calc
_refine_ls_wR_factor_all 0.2706
_refine_ls_wR_factor_obs 0.2259
_reflns_number_observed 4957
_reflns_number_total 8076
_reflns_observed_criterion >2.0\s(I)
_cod_data_source_file b001889i.txt
_cod_data_source_block GP31_12119
_cod_depositor_comments
;
 Updating space group information and adding the symmetry operation list.

 Antanas Vaitkus,
 2018-06-18

The following automatic conversions were performed:

'_exptl_crystal_density_meas' value 'none' was changed to '?' - the
value is perceived as not measured.

Automatic conversion script
Id: cif_fix_values 3008 2015-01-20 13:52:24Z robertas 

The following automatic conversions were performed:

'_refine_ls_weighting_scheme' value 'calc
w=1/[\s^2^(Fo^2^)+(0.1633P)^2^+0.0000P] where P=(Fo^2^+2Fc^2^)/3' was
changed to 'calc'. New tag '_refine_ls_weighting_details' was
created. The value of the new tag was set to
'w=1/[\s^2^(Fo^2^)+(0.1633P)^2^+0.0000P] where P=(Fo^2^+2Fc^2^)/3'.

Automatic conversion script
Id: cif_fix_values 3143 2015-03-26 13:38:13Z robertas 
;
_cod_original_sg_symbol_H-M 'P212121     '
_cod_database_code 7009556

loop_
_space_group_symop_id
_space_group_symop_operation_xyz
1 x,y,z
2 -x+1/2,-y,z+1/2
3 x+1/2,-y+1/2,-z
4 -x,y+1/2,-z+1/2

loop_
_atom_site_aniso_label
_atom_site_aniso_U_11
_atom_site_aniso_U_22
_atom_site_aniso_U_33
_atom_site_aniso_U_23
_atom_site_aniso_U_13
_atom_site_aniso_U_12
Cu1 0.0615(14) 0.0569(11) 0.0385(11) -0.0022(8) 0.0020(10) -0.0124(10)
Cu2 0.0634(15) 0.0594(11) 0.0417(12) -0.0025(8) -0.0007(11) -0.0138(11)
Cu3 0.0438(11) 0.0311(7) 0.0334(9) -0.0001(6) -0.0028(8) -0.0060(8)
Cu4 0.0532(12) 0.0445(9) 0.0330(10) -0.0007(7) 0.0061(9) -0.0131(9)
Cl15 0.092(3) 0.041(2) 0.064(3) -0.015(2) 0.019(3) 0.002(2)
Cl16 0.151(6) 0.035(2) 0.082(3) 0.009(2) 0.011(4) 0.016(3)
Cl17 0.073(4) 0.069(3) 0.131(5) -0.038(3) 0.005(4) -0.029(3)
Cl25 0.129(5) 0.049(2) 0.073(3) 0.011(2) -0.033(4) -0.005(3)
Cl26 0.138(6) 0.048(2) 0.090(4) -0.012(2) 0.013(4) 0.008(3)
Cl27 0.062(3) 0.071(3) 0.124(5) 0.014(3) 0.015(3) -0.012(3)
Cl35 0.057(3) 0.056(2) 0.128(5) 0.005(3) 0.001(3) -0.021(2)
Cl36 0.060(3) 0.091(4) 0.125(5) -0.007(3) 0.027(3) 0.014(3)
Cl37 0.086(4) 0.102(4) 0.114(5) 0.026(4) -0.039(4) 0.023(3)
Cl45 0.098(5) 0.099(5) 0.189(8) -0.063(5) 0.068(5) -0.045(4)
Cl46 0.096(7) 0.244(14) 0.347(20) 0.124(14) -0.032(10) 0.055(8)
Cl47 0.131(7) 0.161(8) 0.235(11) -0.135(8) 0.092(8) -0.062(6)
Cl55 0.127(7) 0.117(6) 0.223(11) 0.000(6) -0.108(7) -0.030(5)
Cl56 0.100(7) 0.222(11) 0.447(22) 0.249(14) -0.058(10) 0.012(7)
Cl57 0.091(7) 0.159(8) 0.312(16) -0.004(10) 0.084(8) 0.036(6)
Cl65 0.276(12) 0.073(4) 0.103(5) 0.013(4) -0.025(7) 0.071(6)
Cl66 0.120(6) 0.064(4) 0.385(18) -0.001(7) 0.057(9) -0.033(4)
Cl67 0.231(10) 0.065(3) 0.109(5) -0.025(4) 0.013(6) 0.051(5)
Cl75 0.098(6) 0.202(10) 0.175(10) -0.071(8) -0.020(6) -0.033(6)
Cl76 0.235(11) 0.069(4) 0.241(13) -0.029(6) -0.009(10) 0.036(6)
O1 0.155(21) 0.169(21) 0.159(22) 0.071(17) -0.088(18) -0.087(18)
O2 0.156(22) 0.328(39) 0.139(21) 0.081(23) -0.107(19) -0.152(26)
O11 0.049(7) 0.031(4) 0.043(6) -0.004(4) 0.000(5) -0.001(4)
O13 0.059(7) 0.035(5) 0.033(6) 0.003(4) 0.004(5) -0.002(5)
O21 0.069(9) 0.056(6) 0.037(6) -0.011(5) 0.002(6) -0.020(6)
O23 0.070(9) 0.037(5) 0.057(8) 0.006(5) -0.006(6) 0.003(5)
O31 0.040(6) 0.067(7) 0.042(7) -0.014(5) -0.004(5) -0.005(5)
O33 0.052(8) 0.114(11) 0.066(9) -0.019(8) 0.003(7) -0.024(8)
O41 0.072(9) 0.064(8) 0.071(9) -0.024(7) -0.025(8) -0.007(7)
O43 0.060(8) 0.048(6) 0.063(8) -0.010(6) 0.011(6) -0.003(5)
O51 0.049(8) 0.063(7) 0.070(9) 0.017(6) -0.004(7) 0.004(6)
O53 0.038(6) 0.046(6) 0.061(7) 0.015(5) -0.005(5) -0.012(5)
O61 0.092(9) 0.025(4) 0.055(7) -0.003(5) 0.007(7) 0.000(6)
O63 0.100(11) 0.032(5) 0.042(7) -0.006(5) -0.002(7) -0.008(6)
O71 0.045(6) 0.053(6) 0.038(6) 0.010(5) -0.008(5) -0.021(5)
O73 0.130(16) 0.100(11) 0.082(12) -0.020(9) 0.023(11) -0.059(11)
C1 0.072(14) 0.054(10) 0.083(15) 0.018(10) -0.027(12) -0.017(10)
C2 0.117(23) 0.113(20) 0.057(15) 0.025(12) -0.006(14) -0.045(17)
C12 0.044(9) 0.026(6) 0.047(9) 0.011(6) -0.001(7) -0.002(6)
C14 0.083(13) 0.036(7) 0.043(9) 0.005(6) -0.015(10) -0.015(8)
C22 0.019(7) 0.044(7) 0.029(8) 0.001(6) -0.002(6) -0.004(5)
C24 0.048(10) 0.049(8) 0.071(12) 0.020(8) 0.004(10) -0.008(8)
C32 0.025(7) 0.040(7) 0.056(10) 0.002(7) 0.009(8) 0.002(6)
C34 0.057(10) 0.032(7) 0.075(11) 0.008(7) -0.037(10) 0.002(7)
C42 0.070(12) 0.032(7) 0.029(8) -0.007(6) -0.010(8) -0.002(7)
C44 0.059(14) 0.081(15) 0.184(30) -0.044(17) 0.053(17) -0.013(12)
C52 0.033(9) 0.042(8) 0.053(11) -0.002(8) -0.005(7) 0.000(7)
C54 0.141(26) 0.077(15) 0.128(22) 0.080(16) 0.002(19) 0.028(15)
C62 0.030(7) 0.032(6) 0.049(9) 0.003(7) -0.003(7) -0.008(5)
C64 0.066(11) 0.043(8) 0.064(14) 0.007(7) 0.010(9) -0.003(8)
C72 0.114(18) 0.054(10) 0.045(12) 0.013(8) 0.015(12) -0.008(11)
C74 0.091(15) 0.058(11) 0.071(13) 0.000(10) 0.001(13) -0.033(10)

loop_
_atom_site_label
_atom_site_type_symbol
_atom_site_fract_x
_atom_site_fract_y
_atom_site_fract_z
_atom_site_U_iso_or_equiv
_atom_site_thermal_displace_type
_atom_site_occupancy
_atom_site_calc_flag
_atom_site_refinement_flags
_atom_site_disorder_group
Cu1 Cu 0.7279(2) 0.45393(11) 0.18073(9) 0.0523(6) Uani 1 d . .
Cu2 Cu 0.7731(2) 0.56722(12) 0.29166(9) 0.0548(6) Uani 1 d . .
Cu3 Cu 0.7891(2) 0.52419(8) 0.06305(8) 0.0361(4) Uani 1 d . .
Cu4 Cu 0.7887(2) 0.50821(9) -0.09009(8) 0.0435(5) Uani 1 d . .
Cl15 Cl 0.7141(5) 0.7290(2) 0.2492(2) 0.0658(12) Uani 1 d . .
Cl16 Cl 0.7205(7) 0.7746(2) 0.1291(3) 0.089(2) Uani 1 d . .
Cl17 Cl 0.9262(5) 0.7261(3) 0.1874(3) 0.091(2) Uani 1 d . .
Cl25 Cl 0.7110(6) 0.7082(2) -0.2774(2) 0.084(2) Uani 1 d . .
Cl26 Cl 0.7396(6) 0.7566(3) -0.1593(3) 0.092(2) Uani 1 d . .
Cl27 Cl 0.9325(5) 0.6965(3) -0.2221(3) 0.085(2) Uani 1 d . .
Cl35 Cl 0.4192(4) 0.4258(3) -0.0155(3) 0.080(2) Uani 1 d . .
Cl36 Cl 0.3983(5) 0.5644(3) 0.0522(3) 0.092(2) Uani 1 d . .
Cl37 Cl 0.4022(6) 0.5695(4) -0.0763(3) 0.101(2) Uani 1 d . .
Cl45 Cl 1.1528(6) 0.5358(4) -0.1922(4) 0.129(3) Uani 1 d . .
Cl46 Cl 1.1537(9) 0.4006(8) -0.1251(8) 0.229(8) Uani 1 d . .
Cl47 Cl 1.1100(8) 0.3961(6) -0.2489(5) 0.175(5) Uani 1 d . .
Cl55 Cl 1.1478(8) 0.5392(5) 0.1734(5) 0.156(4) Uani 1 d . .
Cl56 Cl 1.1131(8) 0.3817(7) 0.1960(8) 0.256(9) Uani 1 d . .
Cl57 Cl 1.1602(8) 0.4347(6) 0.0804(7) 0.188(6) Uani 1 d . .
Cl65 Cl 0.8801(11) 0.2696(4) 0.0598(4) 0.151(4) Uani 1 d . .
Cl66 Cl 0.6665(7) 0.2665(4) 0.0099(8) 0.190(6) Uani 1 d . .
Cl67 Cl 0.8656(9) 0.2512(4) -0.0637(4) 0.135(3) Uani 1 d . .
Cl75 Cl 1.1444(8) 0.6743(7) 0.0333(5) 0.158(4) Uani 1 d . .
Cl76 Cl 0.9558(11) 0.7574(5) -0.0085(7) 0.182(5) Uani 1 d . .
O1 O 0.5088(23) 0.4039(14) 0.1345(11) 0.161(12) Uani 1 d . .
O2 O 0.9860(23) 0.6202(20) 0.3457(11) 0.208(17) Uani 1 d . .
O11 O 0.7541(9) 0.5776(5) 0.1994(5) 0.041(3) Uani 1 d . .
O13 O 0.7705(10) 0.6185(5) 0.1046(4) 0.042(3) Uani 1 d . .
O21 O 0.7562(10) 0.5563(6) -0.2248(5) 0.054(3) Uani 1 d . .
O23 O 0.7644(11) 0.6010(5) -0.1338(5) 0.054(3) Uani 1 d . .
O31 O 0.6350(9) 0.5356(7) 0.0346(5) 0.050(3) Uani 1 d . .
O33 O 0.6331(11) 0.5145(9) -0.0629(7) 0.077(4) Uani 1 d . .
O41 O 0.8971(12) 0.4192(7) -0.1963(6) 0.069(4) Uani 1 d . .
O43 O 0.9399(10) 0.4996(6) -0.1279(6) 0.057(3) Uani 1 d . .
O51 O 0.8953(11) 0.4393(7) 0.1683(6) 0.060(3) Uani 1 d . .
O53 O 0.9413(9) 0.5118(6) 0.0937(5) 0.048(3) Uani 1 d . .
O61 O 0.7936(12) 0.4186(5) 0.0379(5) 0.057(3) Uani 1 d . .
O63 O 0.8060(12) 0.4064(5) -0.0601(5) 0.058(3) Uani 1 d . .
O71 O 0.8780(9) 0.5767(6) -0.0168(5) 0.045(2) Uani 1 d . .
O73 O 1.0406(16) 0.6080(9) -0.0667(8) 0.104(6) Uani 1 d . .
H73 H 1.0200(16) 0.5700(9) -0.0913(8) 0.135 Uiso 1 calc R .
C1 C 0.5952(19) 0.4273(11) 0.1497(10) 0.070(6) Uani 1 d . .
C2 C 0.9071(26) 0.5937(15) 0.3264(10) 0.096(9) Uani 1 d . .
C12 C 0.7668(14) 0.6275(7) 0.1596(7) 0.039(4) Uani 1 d . .
C14 C 0.7847(18) 0.7103(8) 0.1807(7) 0.054(4) Uani 1 d . .
C22 C 0.7597(11) 0.6075(7) -0.1900(6) 0.031(3) Uani 1 d . .
C24 C 0.7825(16) 0.6916(9) -0.2096(8) 0.056(4) Uani 1 d . .
C32 C 0.5883(11) 0.5259(8) -0.0121(9) 0.041(3) Uani 1 d . .
C34 C 0.4579(14) 0.5232(8) -0.0136(9) 0.055(4) Uani 1 d . .
C42 C 0.9585(16) 0.4551(8) -0.1688(6) 0.044(4) Uani 1 d . .
C44 C 1.0903(20) 0.4457(13) -0.1825(15) 0.108(11) Uani 1 d . .
C52 C 0.9623(13) 0.4706(9) 0.1366(8) 0.043(4) Uani 1 d . .
C54 C 1.0947(26) 0.4553(13) 0.1500(13) 0.115(11) Uani 1 d . .
C62 C 0.8047(11) 0.3820(7) -0.0087(7) 0.037(3) Uani 1 d . .
C64 C 0.8075(16) 0.2960(9) -0.0014(8) 0.058(5) Uani 1 d . .
C72 C 0.9637(21) 0.6143(11) -0.0226(9) 0.071(6) Uani 1 d . .
C74 C 0.9959(18) 0.6754(10) 0.0174(11) 0.073(5) Uani 1 d . .
H74 H 0.9555(18) 0.6672(10) 0.0552(11) 0.095 Uiso 1 calc R .

loop_
_geom_angle_atom_site_label_1
_geom_angle_atom_site_label_2
_geom_angle_atom_site_label_3
_geom_angle
_geom_angle_site_symmetry_1
_geom_angle_site_symmetry_3
_geom_angle_publ_flag
C1 Cu1 O51 140.8(9) . . ?
C1 Cu1 O21 116.5(8) . 2_665 ?
O51 Cu1 O21 92.4(5) . 2_665 ?
C1 Cu1 O11 116.9(7) . . ?
O51 Cu1 O11 90.9(4) . . ?
O21 Cu1 O11 83.4(4) 2_665 . ?
C1 Cu1 Cu3 88.5(7) . . ?
O51 Cu1 Cu3 72.3(4) . . ?
O21 Cu1 Cu3 152.5(3) 2_665 . ?
O11 Cu1 Cu3 74.4(3) . . ?
C2 Cu2 O41 139.9(10) . 2_665 ?
C2 Cu2 O11 119.6(8) . . ?
O41 Cu2 O11 91.0(5) 2_665 . ?
C2 Cu2 O21 117.0(10) . 2_665 ?
O41 Cu2 O21 89.2(5) 2_665 2_665 ?
O11 Cu2 O21 84.5(4) . 2_665 ?
C2 Cu2 Cu4 86.8(7) . 2_665 ?
O41 Cu2 Cu4 72.6(4) 2_665 2_665 ?
O11 Cu2 Cu4 150.8(3) . 2_665 ?
O21 Cu2 Cu4 71.6(3) 2_665 2_665 ?
O13 Cu3 O53 91.7(5) . . ?
O13 Cu3 O31 87.9(5) . . ?
O53 Cu3 O31 178.3(5) . . ?
O13 Cu3 O61 166.6(5) . . ?
O53 Cu3 O61 88.3(5) . . ?
O31 Cu3 O61 91.6(5) . . ?
O13 Cu3 O71 94.9(4) . . ?
O53 Cu3 O71 84.3(4) . . ?
O31 Cu3 O71 97.4(4) . . ?
O61 Cu3 O71 98.4(4) . . ?
O13 Cu3 Cu1 84.3(3) . . ?
O53 Cu3 Cu1 82.0(3) . . ?
O31 Cu3 Cu1 96.3(4) . . ?
O61 Cu3 Cu1 82.5(3) . . ?
O71 Cu3 Cu1 166.3(3) . . ?
O63 Cu4 O23 169.4(5) . . ?
O63 Cu4 O33 92.5(6) . . ?
O23 Cu4 O33 88.4(6) . . ?
O63 Cu4 O43 89.1(5) . . ?
O23 Cu4 O43 88.8(5) . . ?
O33 Cu4 O43 172.8(6) . . ?
O63 Cu4 O71 101.0(4) . . ?
O23 Cu4 O71 89.3(4) . . ?
O33 Cu4 O71 100.2(5) . . ?
O43 Cu4 O71 86.4(4) . . ?
O63 Cu4 Cu2 85.7(3) . 2_664 ?
O23 Cu4 Cu2 83.7(4) . 2_664 ?
O33 Cu4 Cu2 94.3(4) . 2_664 ?
O43 Cu4 Cu2 78.9(4) . 2_664 ?
O71 Cu4 Cu2 163.8(3) . 2_664 ?
C12 O11 Cu2 138.5(9) . . ?
C12 O11 Cu1 124.2(9) . . ?
Cu2 O11 Cu1 96.6(4) . . ?
C12 O13 Cu3 126.6(8) . . ?
C22 O21 Cu1 135.3(10) . 2_664 ?
C22 O21 Cu2 129.1(10) . 2_664 ?
Cu1 O21 Cu2 95.5(4) 2_664 2_664 ?
C22 O23 Cu4 126.1(9) . . ?
C32 O31 Cu3 134.9(10) . . ?
C32 O33 Cu4 133.2(12) . . ?
C42 O41 Cu2 129.0(13) . 2_664 ?
C42 O43 Cu4 122.1(12) . . ?
C52 O51 Cu1 132.1(11) . . ?
C52 O53 Cu3 122.1(10) . . ?
C62 O61 Cu3 138.4(10) . . ?
C62 O63 Cu4 130.6(9) . . ?
C72 O71 Cu3 133.5(12) . . ?
C72 O71 Cu4 126.2(12) . . ?
Cu3 O71 Cu4 98.2(4) . . ?
O1 C1 Cu1 172.3(20) . . ?
O2 C2 Cu2 170.3(30) . . ?
O13 C12 O11 128.1(13) . . ?
O13 C12 C14 114.7(11) . . ?
O11 C12 C14 117.1(13) . . ?
C12 C14 Cl17 108.4(13) . . ?
C12 C14 Cl15 112.1(11) . . ?
Cl17 C14 Cl15 110.4(10) . . ?
C12 C14 Cl16 110.0(11) . . ?
Cl17 C14 Cl16 111.6(10) . . ?
Cl15 C14 Cl16 104.3(10) . . ?
O21 C22 O23 125.9(13) . . ?
O21 C22 C24 122.3(14) . . ?
O23 C22 C24 111.0(12) . . ?
C22 C24 Cl26 113.7(12) . . ?
C22 C24 Cl25 108.6(12) . . ?
Cl26 C24 Cl25 108.9(10) . . ?
C22 C24 Cl27 105.0(11) . . ?
Cl26 C24 Cl27 111.6(11) . . ?
Cl25 C24 Cl27 109.0(10) . . ?
O31 C32 O33 128.3(13) . . ?
O31 C32 C34 118.8(15) . . ?
O33 C32 C34 112.9(16) . . ?
C32 C34 Cl37 112.0(14) . . ?
C32 C34 Cl35 106.7(10) . . ?
Cl37 C34 Cl35 109.5(9) . . ?
C32 C34 Cl36 111.1(12) . . ?
Cl37 C34 Cl36 109.2(9) . . ?
Cl35 C34 Cl36 108.2(11) . . ?
O41 C42 O43 130.2(19) . . ?
O41 C42 C44 117.1(17) . . ?
O43 C42 C44 112.7(16) . . ?
C42 C44 Cl46 109.4(19) . . ?
C42 C44 Cl47 110.3(18) . . ?
Cl46 C44 Cl47 111.1(16) . . ?
C42 C44 Cl45 109.6(15) . . ?
Cl46 C44 Cl45 109.5(17) . . ?
Cl47 C44 Cl45 106.8(16) . . ?
O51 C52 O53 127.3(15) . . ?
O51 C52 C54 116.7(15) . . ?
O53 C52 C54 116.0(15) . . ?
C52 C54 Cl56 111.7(17) . . ?
C52 C54 Cl55 105.6(15) . . ?
Cl56 C54 Cl55 116.0(20) . . ?
C52 C54 Cl57 106.7(18) . . ?
Cl56 C54 Cl57 109.2(16) . . ?
Cl55 C54 Cl57 107.0(15) . . ?
O63 C62 O61 127.8(12) . . ?
O63 C62 C64 116.5(13) . . ?
O61 C62 C64 115.4(14) . . ?
C62 C64 Cl65 111.9(12) . . ?
C62 C64 Cl67 111.8(12) . . ?
Cl65 C64 Cl67 109.3(11) . . ?
C62 C64 Cl66 106.9(12) . . ?
Cl65 C64 Cl66 106.1(11) . . ?
Cl67 C64 Cl66 110.6(11) . . ?
O71 C72 O73 126.2(19) . . ?
O71 C72 C74 123.8(20) . . ?
O73 C72 C74 110.0(19) . . ?
C72 C74 Cl76 111.1(17) . . ?
C72 C74 Cl75 111.8(17) . . ?
Cl76 C74 Cl75 111.4(11) . . ?

loop_
_geom_bond_atom_site_label_1
_geom_bond_atom_site_label_2
_geom_bond_distance
_geom_bond_site_symmetry_2
_geom_bond_publ_flag
Cu1 C1 1.77(2) . ?
Cu1 O51 1.998(13) . ?
Cu1 O21 2.131(11) 2_665 ?
Cu1 O11 2.231(9) . ?
Cu1 Cu3 2.997(3) . ?
Cu2 C2 1.81(3) . ?
Cu2 O41 2.026(14) 2_665 ?
Cu2 O11 2.087(10) . ?
Cu2 O21 2.226(11) 2_665 ?
Cu2 Cu4 3.048(3) 2_665 ?
Cu3 O13 1.912(9) . ?
Cu3 O53 1.924(11) . ?
Cu3 O31 1.925(11) . ?
Cu3 O61 1.938(9) . ?
Cu3 O71 2.267(11) . ?
Cu4 O63 1.920(10) . ?
Cu4 O23 1.922(10) . ?
Cu4 O33 1.926(14) . ?
Cu4 O43 1.969(12) . ?
Cu4 O71 2.287(11) . ?
Cu4 Cu2 3.048(3) 2_664 ?
Cl15 C14 1.78(2) . ?
Cl16 C14 1.78(2) . ?
Cl17 C14 1.69(2) . ?
Cl25 C24 1.76(2) . ?
Cl26 C24 1.68(2) . ?
Cl27 C24 1.78(2) . ?
Cl35 C34 1.769(15) . ?
Cl36 C34 1.78(2) . ?
Cl37 C34 1.75(2) . ?
Cl45 C44 1.76(2) . ?
Cl46 C44 1.68(4) . ?
Cl47 C44 1.74(3) . ?
Cl55 C54 1.68(3) . ?
Cl56 C54 1.67(2) . ?
Cl57 C54 1.77(3) . ?
Cl65 C64 1.68(2) . ?
Cl66 C64 1.75(2) . ?
Cl67 C64 1.74(2) . ?
Cl75 C74 1.78(2) . ?
Cl76 C74 1.62(2) . ?
O1 C1 1.14(3) . ?
O2 C2 1.12(3) . ?
O11 C12 1.26(2) . ?
O13 C12 1.24(2) . ?
O21 C22 1.19(2) . ?
O21 Cu1 2.131(11) 2_664 ?
O21 Cu2 2.226(11) 2_664 ?
O23 C22 1.26(2) . ?
O31 C32 1.19(2) . ?
O33 C32 1.27(2) . ?
O41 C42 1.14(2) . ?
O41 Cu2 2.026(14) 2_664 ?
O43 C42 1.22(2) . ?
O51 C52 1.19(2) . ?
O53 C52 1.23(2) . ?
O61 C62 1.23(2) . ?
O63 C62 1.23(2) . ?
O71 C72 1.21(2) . ?
O73 C72 1.34(3) . ?
C12 C14 1.54(2) . ?
C22 C24 1.56(2) . ?
C32 C34 1.53(2) . ?
C42 C44 1.58(3) . ?
C52 C54 1.60(3) . ?
C62 C64 1.52(2) . ?
C72 C74 1.45(3) . ?
